data_7058866
loop_
_publ_author_name
'Anamika, Anamika'
'Singh, Rajan'
'Manar, Krishna K.'
'Yadav, Chote Lal'
'Kumar, Akhilesh'
'Singh, Rakesh K.'
'Drew, Michael. G. B.'
'Singh, Nanhai'

_publ_section_title
;
 Impact of substituents on the crystal structures and anti-leishmanial
 activity of new homoleptic Bi(iii) dithiocarbamates
;
_journal_issue 43
_journal_name_full 'New Journal of Chemistry'
_journal_page_first 16921
_journal_paper_doi 10.1039/C9NJ04477A
_journal_volume 43
_journal_year 2019
_chemical_formula_sum 'C78 H66 Bi2 N12 O18 S12'
_chemical_formula_weight 2262.10
_space_group_crystal_system monoclinic
_space_group_IT_number 14
_space_group_name_Hall '-P 2yn'
_space_group_name_H-M_alt 'P 1 21/n 1'
_symmetry_space_group_name_Hall '-P 2yn'
_symmetry_space_group_name_H-M 'P 1 21/n 1'
_atom_sites_solution_hydrogens geom
_audit_creation_method SHELXL-2016/6
_audit_update_record
;
2019-09-25 deposited with the CCDC.    2019-10-03 downloaded from the CCDC.
;
_cell_angle_alpha 90
_cell_angle_beta 97.857(7)
_cell_angle_gamma 90
_cell_formula_units_Z 2
_cell_length_a 11.2572(8)
_cell_length_b 12.2386(11)
_cell_length_c 32.278(2)
_cell_measurement_reflns_used 26041
_cell_measurement_temperature 150(2)
_cell_measurement_theta_max 30.00
_cell_measurement_theta_min 3.57
_cell_volume 4405.3(6)
_computing_cell_refinement 'Crysalis, Oxford Diffraction'
_computing_data_collection 'Crysalis, Oxford Diffraction'
_computing_data_reduction 'Crysalis, Oxford Diffraction'
_computing_molecular_graphics PLATON(Spek,2004)
_computing_publication_material 'SHELXL-2016/6, PLATON, WINGX (Ferrugia, 2012)'
_computing_structure_refinement 'SHELXL-2016/6 (Sheldrick, 2016)'
_computing_structure_solution 'SHELXS-97 (Sheldrick, 2008)'
_diffrn_ambient_temperature 150(2)
_diffrn_measured_fraction_theta_full 0.988
_diffrn_measured_fraction_theta_max 0.976
_diffrn_measurement_device_type 'Oxford Diffaction X-Calibor System'
_diffrn_measurement_method '321 frames, counting time 10 s.'
_diffrn_radiation_type MoK\a
_diffrn_radiation_wavelength 0.71073
_diffrn_reflns_av_R_equivalents 0.0944
_diffrn_reflns_av_unetI/netI 0.1636
_diffrn_reflns_Laue_measured_fraction_full 0.988
_diffrn_reflns_Laue_measured_fraction_max 0.976
_diffrn_reflns_limit_h_max 13
_diffrn_reflns_limit_h_min -15
_diffrn_reflns_limit_k_max 14
_diffrn_reflns_limit_k_min -17
_diffrn_reflns_limit_l_max 36
_diffrn_reflns_limit_l_min -45
_diffrn_reflns_number 26041
_diffrn_reflns_point_group_measured_fraction_full 0.988
_diffrn_reflns_point_group_measured_fraction_max 0.976
_diffrn_reflns_theta_full 25.242
_diffrn_reflns_theta_max 29.999
_diffrn_reflns_theta_min 3.565
_diffrn_standards_decay_% n/a
_diffrn_standards_interval_count n/a
_diffrn_standards_interval_time n/a
_exptl_absorpt_coefficient_mu 4.347
_exptl_absorpt_correction_T_max 1.000
_exptl_absorpt_correction_T_min 0.822
_exptl_absorpt_correction_type empirical
_exptl_absorpt_process_details 'ABSPACK, Oxford Diffraction Ltd'
_exptl_crystal_colour black
_exptl_crystal_density_diffrn 1.704
_exptl_crystal_description block
_exptl_crystal_F_000 2240
_exptl_crystal_size_max 0.25
_exptl_crystal_size_mid 0.23
_exptl_crystal_size_min 0.21
_refine_diff_density_max 2.820
_refine_diff_density_min -1.601
_refine_diff_density_rms 0.174
_refine_ls_extinction_method none
_refine_ls_goodness_of_fit_ref 1.074
_refine_ls_hydrogen_treatment constr
_refine_ls_matrix_type full
_refine_ls_number_parameters 552
_refine_ls_number_reflns 12543
_refine_ls_number_restraints 0
_refine_ls_restrained_S_all 1.074
_refine_ls_R_factor_all 0.1706
_refine_ls_R_factor_gt 0.0975
_refine_ls_shift/su_max 0.001
_refine_ls_shift/su_mean 0.000
_refine_ls_structure_factor_coef Fsqd
_refine_ls_weighting_details 'w=1/[\s^2^(Fo^2^)+(0.0383P)^2^] where P=(Fo^2^+2Fc^2^)/3'
_refine_ls_weighting_scheme calc
_refine_ls_wR_factor_gt 0.1422
_refine_ls_wR_factor_ref 0.1664
_reflns_Friedel_coverage 0.000
_reflns_number_gt 7265
_reflns_number_total 12543
_reflns_threshold_expression 'I > 2\s(I)'
_cod_data_source_file c9nj04477a2.cif
_cod_data_source_block 1
_cod_depositor_comments 'Adding full bibliography for 7058863--7058868.cif.'
_cod_database_code 7058866
_shelx_shelxl_version_number 2016/6
_shelx_space_group_comment
;
The symmetry employed for this shelxl refinement is uniquely defined
by the following loop, which should always be used as a source of
symmetry information in preference to the above space-group names.
They are only intended as comments.
;

loop_
_space_group_symop_operation_xyz
'x, y, z'
'-x+1/2, y+1/2, -z+1/2'
'-x, -y, -z'
'x-1/2, -y-1/2, z-1/2'

loop_
_atom_site_label
_atom_site_type_symbol
_atom_site_fract_x
_atom_site_fract_y
_atom_site_fract_z
_atom_site_U_iso_or_equiv
_atom_site_adp_type
_atom_site_occupancy
_atom_site_site_symmetry_order
_atom_site_calc_flag
_atom_site_refinement_flags_posn
_atom_site_refinement_flags_adp
_atom_site_refinement_flags_occupancy
_atom_site_disorder_assembly
_atom_site_disorder_group
Bi1 Bi 0.37325(3) 0.57206(3) 0.02304(2) 0.03443(12) Uani 1 1 d . . . . .
S11 S 0.1718(2) 0.4472(2) 0.01905(8) 0.0397(6) Uani 1 1 d . . . . .
C12 C 0.1843(8) 0.4554(7) 0.0730(3) 0.032(2) Uani 1 1 d . . . . .
S13 S 0.2914(2) 0.5382(2) 0.09948(8) 0.0391(6) Uani 1 1 d . . . . .
N14 N 0.1121(7) 0.3976(6) 0.0931(2) 0.036(2) Uani 1 1 d . . . . .
C21 C 0.1099(8) 0.4120(8) 0.1373(3) 0.043(3) Uani 1 1 d . . . . .
H21A H 0.191429 0.421956 0.150963 0.051 Uiso 1 1 calc R U . . .
H21B H 0.078805 0.345935 0.148485 0.051 Uiso 1 1 calc R U . . .
C22 C 0.0351(8) 0.5079(7) 0.1481(3) 0.036(2) Uani 1 1 d . . . . .
C23 C -0.0125(9) 0.5846(9) 0.1190(3) 0.049(3) Uani 1 1 d . . . . .
H23 H 0.000151 0.576633 0.091291 0.059 Uiso 1 1 calc R U . . .
C24 C -0.0775(9) 0.6718(10) 0.1299(4) 0.057(3) Uani 1 1 d . . . . .
H24 H -0.108415 0.722957 0.109986 0.068 Uiso 1 1 calc R U . . .
C25 C -0.0965(8) 0.6825(9) 0.1711(4) 0.043(3) Uani 1 1 d . . . . .
C26 C -0.0524(10) 0.6069(10) 0.2002(4) 0.056(3) Uani 1 1 d . . . . .
H26 H -0.067039 0.613517 0.227781 0.067 Uiso 1 1 calc R U . . .
C27 C 0.0146(9) 0.5199(9) 0.1884(4) 0.047(3) Uani 1 1 d . . . . .
H27 H 0.046049 0.469059 0.208314 0.057 Uiso 1 1 calc R U . . .
N28 N -0.1623(10) 0.7769(9) 0.1849(4) 0.069(3) Uani 1 1 d . . . . .
O29 O -0.1888(9) 0.7801(8) 0.2191(4) 0.090(3) Uani 1 1 d . . . . .
O30 O -0.1923(13) 0.8465(9) 0.1587(4) 0.154(6) Uani 1 1 d . . . . .
C31 C 0.0163(9) 0.3282(8) 0.0698(3) 0.045(3) Uani 1 1 d . . . . .
H31A H -0.050188 0.374671 0.058555 0.055 Uiso 1 1 calc R U . . .
H31B H 0.047603 0.294311 0.046343 0.055 Uiso 1 1 calc R U . . .
C32 C -0.0287(9) 0.2420(8) 0.0955(3) 0.039(3) Uani 1 1 d . . . . .
O33 O 0.0508(6) 0.1591(6) 0.1088(2) 0.0475(19) Uani 1 1 d . . . . .
C34 C -0.0120(10) 0.0905(9) 0.1318(4) 0.052(3) Uani 1 1 d . . . . .
H34 H 0.019150 0.027453 0.145280 0.063 Uiso 1 1 calc R U . . .
C35 C -0.1224(10) 0.1266(11) 0.1321(4) 0.060(3) Uani 1 1 d . . . . .
H35 H -0.182004 0.093797 0.145109 0.072 Uiso 1 1 calc R U . . .
C36 C -0.1326(9) 0.2236(9) 0.1089(4) 0.049(3) Uani 1 1 d . . . . .
H36 H -0.200486 0.267424 0.103865 0.059 Uiso 1 1 calc R U . . .
S41 S 0.2257(2) 0.7356(2) 0.00934(8) 0.0423(7) Uani 1 1 d . . . . .
S43 S 0.4481(2) 0.7726(2) 0.06889(8) 0.0425(7) Uani 1 1 d . . . . .
C42 C 0.3083(9) 0.8124(7) 0.0479(3) 0.038(2) Uani 1 1 d . . . . .
N44 N 0.2561(7) 0.9018(6) 0.0617(3) 0.042(2) Uani 1 1 d . . . . .
C51 C 0.3168(9) 0.9694(8) 0.0958(3) 0.042(3) Uani 1 1 d . . . . .
H51A H 0.302741 1.045833 0.088829 0.050 Uiso 1 1 calc R U . . .
H51B H 0.402451 0.956423 0.098305 0.050 Uiso 1 1 calc R U . . .
C52 C 0.2745(8) 0.9462(8) 0.1373(3) 0.040(3) Uani 1 1 d . . . . .
C53 C 0.2308(9) 0.8443(10) 0.1463(4) 0.052(3) Uani 1 1 d . . . . .
H53 H 0.224736 0.790187 0.125885 0.062 Uiso 1 1 calc R U . . .
C54 C 0.1964(9) 0.8211(10) 0.1845(4) 0.058(3) Uani 1 1 d . . . . .
H54 H 0.169374 0.751729 0.190361 0.070 Uiso 1 1 calc R U . . .
C55 C 0.2029(9) 0.9045(11) 0.2143(4) 0.058(3) Uani 1 1 d . . . . .
C56 C 0.2470(9) 1.0059(11) 0.2062(4) 0.056(3) Uani 1 1 d . . . . .
H56 H 0.252238 1.060312 0.226508 0.067 Uiso 1 1 calc R U . . .
C57 C 0.2835(9) 1.0267(9) 0.1677(4) 0.049(3) Uani 1 1 d . . . . .
H57 H 0.314280 1.094940 0.162289 0.059 Uiso 1 1 calc R U . . .
N58 N 0.1696(10) 0.8831(13) 0.2546(4) 0.080(4) Uani 1 1 d . . . . .
O59 O 0.1791(8) 0.9547(10) 0.2812(3) 0.096(4) Uani 1 1 d . . . . .
O60 O 0.1324(11) 0.7898(12) 0.2619(4) 0.136(5) Uani 1 1 d . . . . .
C61 C 0.1400(9) 0.9462(8) 0.0413(3) 0.046(3) Uani 1 1 d . . . . .
H61A H 0.087435 0.886812 0.030618 0.055 Uiso 1 1 calc R U . . .
H61B H 0.101127 0.987038 0.061388 0.055 Uiso 1 1 calc R U . . .
C62 C 0.1624(10) 1.0179(9) 0.0068(4) 0.049(3) Uani 1 1 d . . . . .
O63 O 0.1829(10) 1.1233(8) 0.0142(3) 0.094(4) Uani 0.89(5) 1 d . . P A 1
C63 C 0.1829(10) 1.1233(8) 0.0142(3) 0.094(4) Uani 0.11(5) 1 d . . P A 2
H63 H 0.177851 1.158930 0.039359 0.112 Uiso 0.11(5) 1 calc R U P A 2
C64 C 0.2133(15) 1.1717(11) -0.0220(5) 0.091(5) Uani 1 1 d . . . . .
H64 H 0.237634 1.243637 -0.024772 0.109 Uiso 1 1 calc R U . A 2
C65 C 0.2014(12) 1.0988(10) -0.0510(4) 0.070(4) Uani 1 1 d . . . . .
H65 H 0.212524 1.109524 -0.078690 0.084 Uiso 1 1 calc R U . A 1
C66 C 0.1684(11) 0.9992(9) -0.0332(4) 0.064(5) Uani 0.89(5) 1 d . . P A 1
H66 H 0.153683 0.933068 -0.047130 0.076 Uiso 0.89(5) 1 calc R U P A 1
O66 O 0.1684(11) 0.9992(9) -0.0332(4) 0.064(5) Uani 0.11(5) 1 d . . P A 2
S71 S 0.3169(2) 0.5085(2) -0.06167(8) 0.0373(6) Uani 1 1 d . . . . .
C72 C 0.4143(8) 0.6017(7) -0.0779(3) 0.035(2) Uani 1 1 d . . . . .
S73 S 0.5160(2) 0.6680(2) -0.04158(8) 0.0381(6) Uani 1 1 d . . . . .
N74 N 0.4125(6) 0.6229(6) -0.1184(2) 0.0318(19) Uani 1 1 d . . . . .
C81 C 0.3215(8) 0.5788(7) -0.1510(3) 0.035(2) Uani 1 1 d . . . . .
H81A H 0.290312 0.637722 -0.169441 0.042 Uiso 1 1 calc R U . . .
H81B H 0.255604 0.549596 -0.137966 0.042 Uiso 1 1 calc R U . . .
C82 C 0.3698(8) 0.4899(8) -0.1767(3) 0.036(2) Uani 1 1 d . . . . .
C83 C 0.4210(8) 0.3964(8) -0.1574(3) 0.040(3) Uani 1 1 d . . . . .
H83 H 0.425880 0.388705 -0.128544 0.048 Uiso 1 1 calc R U . . .
C84 C 0.4641(8) 0.3160(8) -0.1804(3) 0.041(3) Uani 1 1 d . . . . .
H84 H 0.497954 0.253383 -0.167425 0.049 Uiso 1 1 calc R U . . .
C85 C 0.4572(10) 0.3280(8) -0.2218(3) 0.045(3) Uani 1 1 d . . . . .
C86 C 0.4084(13) 0.4204(10) -0.2429(4) 0.076(4) Uani 1 1 d . . . . .
H86 H 0.404992 0.427149 -0.271691 0.092 Uiso 1 1 calc R U . . .
C87 C 0.3654(11) 0.5016(9) -0.2192(3) 0.057(3) Uani 1 1 d . . . . .
H87 H 0.333089 0.564892 -0.232134 0.068 Uiso 1 1 calc R U . . .
N88 N 0.5060(12) 0.2408(9) -0.2471(4) 0.086(4) Uani 1 1 d . . . . .
O89 O 0.5221(8) 0.1533(7) -0.2323(3) 0.081(3) Uani 1 1 d . . . . .
O90 O 0.526(2) 0.2610(11) -0.2798(4) 0.232(11) Uani 1 1 d . . . . .
C91 C 0.5020(8) 0.6941(7) -0.1348(3) 0.036(2) Uani 1 1 d . . . . .
H91A H 0.571450 0.701693 -0.113682 0.043 Uiso 1 1 calc R U . . .
H91B H 0.528087 0.659456 -0.159079 0.043 Uiso 1 1 calc R U . . .
C92 C 0.4546(8) 0.8034(8) -0.1468(4) 0.042(3) Uani 1 1 d . . . . .
O93 O 0.4382(7) 0.8802(7) -0.1185(3) 0.057(4) Uani 0.55(5) 1 d . . P B 1
C93 C 0.4382(7) 0.8802(7) -0.1185(3) 0.057(4) Uani 0.45(5) 1 d . . P B 2
H93 H 0.450805 0.871992 -0.089611 0.068 Uiso 0.45(5) 1 calc R U P B 2
C94 C 0.3986(10) 0.9749(10) -0.1405(5) 0.073(5) Uani 1 1 d . . . . .
H94 H 0.379699 1.041167 -0.128885 0.087 Uiso 1 1 calc R U . B 2
C95 C 0.3932(10) 0.9524(10) -0.1807(5) 0.071(4) Uani 1 1 d . . . . .
H95 H 0.368652 0.999962 -0.202671 0.085 Uiso 1 1 calc R U . B 1
C96 C 0.4302(9) 0.8460(8) -0.1843(3) 0.067(4) Uani 0.55(5) 1 d . . P B 1
H96 H 0.436893 0.810104 -0.209312 0.081 Uiso 0.55(5) 1 calc R U P B 1
O96 O 0.4302(9) 0.8460(8) -0.1843(3) 0.067(4) Uani 0.45(5) 1 d . . P B 2

loop_
_atom_site_aniso_label
_atom_site_aniso_U_11
_atom_site_aniso_U_22
_atom_site_aniso_U_33
_atom_site_aniso_U_23
_atom_site_aniso_U_13
_atom_site_aniso_U_12
Bi1 0.03447(19) 0.0343(2) 0.0323(2) -0.00155(19) -0.00319(14) 0.0085(2)
S11 0.0383(13) 0.0437(15) 0.0351(15) -0.0017(11) -0.0019(11) -0.0014(12)
C12 0.030(5) 0.033(5) 0.032(6) 0.005(4) 0.006(4) 0.010(4)
S13 0.0412(13) 0.0418(14) 0.0314(14) -0.0054(11) -0.0053(11) 0.0023(12)
N14 0.047(5) 0.028(4) 0.028(5) -0.001(3) -0.008(4) 0.002(4)
C21 0.044(6) 0.047(6) 0.035(6) 0.006(5) 0.001(4) 0.005(5)
C22 0.040(5) 0.030(5) 0.035(6) 0.006(4) -0.001(5) -0.019(5)
C23 0.054(6) 0.057(7) 0.036(6) 0.008(6) 0.004(5) 0.014(6)
C24 0.045(7) 0.065(8) 0.060(9) 0.019(7) 0.002(6) 0.006(6)
C25 0.034(5) 0.042(6) 0.054(8) 0.002(6) 0.006(5) -0.011(5)
C26 0.056(7) 0.061(8) 0.052(8) -0.002(6) 0.013(6) -0.010(6)
C27 0.050(6) 0.041(6) 0.049(8) 0.011(5) -0.001(5) 0.000(6)
N28 0.069(7) 0.057(7) 0.084(10) -0.001(7) 0.022(7) 0.009(6)
O29 0.090(7) 0.094(7) 0.084(8) -0.043(7) 0.009(6) 0.004(6)
O30 0.233(15) 0.093(8) 0.155(13) 0.055(8) 0.099(11) 0.103(10)
C31 0.055(6) 0.045(6) 0.032(6) 0.004(5) -0.006(5) -0.003(6)
C32 0.042(6) 0.037(6) 0.034(6) -0.003(5) -0.005(5) 0.007(5)
O33 0.033(4) 0.047(4) 0.063(6) 0.001(4) 0.011(3) 0.011(4)
C34 0.059(7) 0.045(7) 0.052(8) 0.006(6) 0.008(6) -0.002(6)
C35 0.044(7) 0.090(10) 0.049(8) 0.006(7) 0.017(5) 0.005(7)
C36 0.031(6) 0.057(7) 0.060(8) 0.010(6) 0.008(5) 0.016(6)
S41 0.0412(14) 0.0407(14) 0.0397(16) -0.0038(12) -0.0140(12) 0.0161(12)
S43 0.0421(14) 0.0394(14) 0.0417(16) -0.0023(12) -0.0101(12) 0.0074(12)
C42 0.053(6) 0.031(5) 0.026(5) 0.002(4) -0.005(5) 0.014(5)
N44 0.044(5) 0.040(5) 0.042(5) 0.002(4) 0.002(4) 0.013(4)
C51 0.046(6) 0.036(6) 0.045(7) -0.004(5) 0.006(5) -0.005(5)
C52 0.035(5) 0.039(6) 0.046(7) -0.009(5) 0.005(5) 0.005(5)
C53 0.047(6) 0.064(8) 0.045(8) -0.006(6) 0.008(5) -0.006(6)
C54 0.051(7) 0.070(8) 0.050(8) -0.006(7) -0.001(6) -0.020(6)
C55 0.037(6) 0.098(11) 0.039(7) -0.002(7) 0.004(5) -0.008(7)
C56 0.041(6) 0.084(9) 0.039(7) -0.015(7) -0.004(5) 0.002(7)
C57 0.043(6) 0.052(7) 0.050(8) -0.020(6) -0.003(5) -0.004(5)
N58 0.051(6) 0.147(13) 0.043(8) -0.004(8) 0.010(6) -0.002(8)
O59 0.081(6) 0.173(11) 0.033(5) -0.011(6) 0.007(5) 0.034(7)
O60 0.157(12) 0.190(13) 0.069(8) 0.008(9) 0.047(7) -0.065(11)
C61 0.047(6) 0.037(6) 0.054(7) -0.001(5) 0.012(5) 0.002(5)
C62 0.067(8) 0.034(6) 0.046(8) 0.002(5) -0.001(6) 0.014(6)
O63 0.157(11) 0.061(7) 0.068(8) 0.002(6) 0.037(7) 0.006(7)
C63 0.157(11) 0.061(7) 0.068(8) 0.002(6) 0.037(7) 0.006(7)
C64 0.150(15) 0.047(8) 0.076(12) -0.001(8) 0.016(11) -0.006(9)
C65 0.115(11) 0.051(8) 0.043(8) 0.015(6) 0.006(7) 0.018(8)
C66 0.097(10) 0.046(8) 0.049(8) 0.000(6) 0.015(7) 0.029(7)
O66 0.097(10) 0.046(8) 0.049(8) 0.000(6) 0.015(7) 0.029(7)
S71 0.0408(13) 0.0393(14) 0.0298(14) -0.0021(11) -0.0021(11) -0.0062(12)
C72 0.034(5) 0.021(5) 0.045(6) -0.001(4) -0.008(4) 0.005(4)
S73 0.0397(13) 0.0357(13) 0.0356(15) -0.0064(11) -0.0069(11) -0.0018(12)
N74 0.032(4) 0.028(4) 0.033(5) -0.004(3) -0.004(3) -0.003(4)
C81 0.036(5) 0.035(5) 0.032(5) 0.004(5) 0.002(4) 0.005(5)
C82 0.032(5) 0.031(5) 0.042(6) -0.003(5) -0.004(4) -0.005(4)
C83 0.049(6) 0.038(6) 0.029(6) 0.000(4) -0.007(5) 0.013(5)
C84 0.044(6) 0.034(6) 0.040(7) -0.006(5) -0.007(5) 0.002(5)
C85 0.069(7) 0.033(6) 0.037(7) -0.004(5) 0.019(5) 0.002(6)
C86 0.135(12) 0.060(8) 0.035(7) 0.007(6) 0.013(7) 0.027(9)
C87 0.106(10) 0.037(6) 0.027(6) 0.007(5) 0.011(6) 0.013(7)
N88 0.158(12) 0.049(7) 0.045(7) -0.016(6) -0.006(8) 0.030(8)
O89 0.120(8) 0.057(5) 0.061(6) -0.012(5) -0.005(5) 0.042(6)
O90 0.53(3) 0.108(10) 0.083(10) 0.020(9) 0.116(15) 0.140(15)
C91 0.036(5) 0.036(5) 0.035(6) -0.006(4) 0.003(4) 0.001(5)
C92 0.036(5) 0.039(6) 0.052(7) 0.010(5) 0.003(5) 0.005(5)
O93 0.051(6) 0.044(6) 0.069(8) -0.006(5) -0.011(5) 0.013(5)
C93 0.051(6) 0.044(6) 0.069(8) -0.006(5) -0.011(5) 0.013(5)
C94 0.046(7) 0.050(8) 0.113(13) -0.002(8) -0.021(8) 0.007(6)
C95 0.056(8) 0.042(8) 0.109(13) 0.039(7) -0.005(8) 0.007(6)
C96 0.079(8) 0.072(8) 0.051(7) 0.027(6) 0.011(5) 0.008(6)
O96 0.079(8) 0.072(8) 0.051(7) 0.027(6) 0.011(5) 0.008(6)

loop_
_atom_type_symbol
_atom_type_description
_atom_type_scat_dispersion_real
_atom_type_scat_dispersion_imag
_atom_type_scat_source
C C 0.0033 0.0016 'International Tables Vol C Tables 4.2.6.8 and 6.1.1.4'
H H 0.0000 0.0000 'International Tables Vol C Tables 4.2.6.8 and 6.1.1.4'
N N 0.0061 0.0033 'International Tables Vol C Tables 4.2.6.8 and 6.1.1.4'
O O 0.0106 0.0060 'International Tables Vol C Tables 4.2.6.8 and 6.1.1.4'
Bi Bi -4.1077 10.2566 'International Tables Vol C Tables 4.2.6.8 and 6.1.1.4'
S S 0.1246 0.1234 'International Tables Vol C Tables 4.2.6.8 and 6.1.1.4'

loop_
_geom_angle_atom_site_label_1
_geom_angle_atom_site_label_2
_geom_angle_atom_site_label_3
_geom_angle
_geom_angle_site_symmetry_1
_geom_angle_site_symmetry_3
S41 Bi1 S11 85.15(8) . .
S41 Bi1 S13 89.09(8) . .
S11 Bi1 S13 65.38(7) . .
S41 Bi1 S71 89.63(8) . .
S11 Bi1 S71 74.02(8) . .
S13 Bi1 S71 139.35(7) . .
S41 Bi1 S43 64.79(7) . .
S11 Bi1 S43 132.40(8) . .
S13 Bi1 S43 77.52(8) . .
S71 Bi1 S43 136.83(7) . .
S41 Bi1 S73 88.37(8) . .
S11 Bi1 S73 134.41(7) . .
S13 Bi1 S73 159.65(7) . .
S71 Bi1 S73 60.83(7) . .
S43 Bi1 S73 83.14(7) . .
S41 Bi1 S73 163.22(8) . 3_665
S11 Bi1 S73 78.17(7) . 3_665
S13 Bi1 S73 82.28(7) . 3_665
S71 Bi1 S73 87.64(7) . 3_665
S43 Bi1 S73 126.44(6) . 3_665
S73 Bi1 S73 104.64(6) . 3_665
S41 Bi1 Bi1 141.46(7) . 3_665
S11 Bi1 Bi1 112.55(6) . 3_665
S13 Bi1 Bi1 129.19(5) . 3_665
S71 Bi1 Bi1 65.05(5) . 3_665
S43 Bi1 Bi1 113.85(6) . 3_665
S73 Bi1 Bi1 54.42(5) . 3_665
S73 Bi1 Bi1 50.22(5) 3_665 3_665
C12 S11 Bi1 88.1(3) . .
N14 C12 S13 120.8(7) . .
N14 C12 S11 119.7(7) . .
S13 C12 S11 119.5(6) . .
C12 S13 Bi1 86.6(3) . .
C12 N14 C21 121.2(8) . .
C12 N14 C31 120.6(8) . .
C21 N14 C31 117.4(8) . .
N14 C21 C22 114.2(7) . .
N14 C21 H21A 108.7 . .
C22 C21 H21A 108.7 . .
N14 C21 H21B 108.7 . .
C22 C21 H21B 108.7 . .
H21A C21 H21B 107.6 . .
C27 C22 C23 118.4(10) . .
C27 C22 C21 118.5(9) . .
C23 C22 C21 123.1(10) . .
C24 C23 C22 121.7(11) . .
C24 C23 H23 119.1 . .
C22 C23 H23 119.1 . .
C23 C24 C25 118.7(10) . .
C23 C24 H24 120.7 . .
C25 C24 H24 120.7 . .
C26 C25 C24 120.7(11) . .
C26 C25 N28 118.3(12) . .
C24 C25 N28 121.0(11) . .
C25 C26 C27 119.3(12) . .
C25 C26 H26 120.3 . .
C27 C26 H26 120.3 . .
C22 C27 C26 121.1(10) . .
C22 C27 H27 119.4 . .
C26 C27 H27 119.4 . .
O29 N28 O30 122.9(13) . .
O29 N28 C25 120.6(12) . .
O30 N28 C25 116.3(13) . .
C32 C31 N14 113.8(8) . .
C32 C31 H31A 108.8 . .
N14 C31 H31A 108.8 . .
C32 C31 H31B 108.8 . .
N14 C31 H31B 108.8 . .
H31A C31 H31B 107.7 . .
C36 C32 O33 109.7(9) . .
C36 C32 C31 134.0(10) . .
O33 C32 C31 116.3(9) . .
C34 O33 C32 104.9(8) . .
C35 C34 O33 110.6(10) . .
C35 C34 H34 124.7 . .
O33 C34 H34 124.7 . .
C34 C35 C36 106.8(11) . .
C34 C35 H35 126.6 . .
C36 C35 H35 126.6 . .
C32 C36 C35 108.0(10) . .
C32 C36 H36 126.0 . .
C35 C36 H36 126.0 . .
C42 S41 Bi1 91.6(3) . .
C42 S43 Bi1 81.5(3) . .
N44 C42 S43 121.6(7) . .
N44 C42 S41 117.7(7) . .
S43 C42 S41 120.7(6) . .
C42 N44 C51 121.8(8) . .
C42 N44 C61 123.2(8) . .
C51 N44 C61 114.7(8) . .
N44 C51 C52 112.8(8) . .
N44 C51 H51A 109.0 . .
C52 C51 H51A 109.0 . .
N44 C51 H51B 109.0 . .
C52 C51 H51B 109.0 . .
H51A C51 H51B 107.8 . .
C57 C52 C53 119.0(11) . .
C57 C52 C51 119.6(10) . .
C53 C52 C51 121.3(9) . .
C54 C53 C52 121.8(11) . .
C54 C53 H53 119.1 . .
C52 C53 H53 119.1 . .
C53 C54 C55 118.2(12) . .
C53 C54 H54 120.9 . .
C55 C54 H54 120.9 . .
C56 C55 C54 121.1(12) . .
C56 C55 N58 119.0(12) . .
C54 C55 N58 119.9(13) . .
C55 C56 C57 119.6(11) . .
C55 C56 H56 120.2 . .
C57 C56 H56 120.2 . .
C52 C57 C56 120.3(11) . .
C52 C57 H57 119.9 . .
C56 C57 H57 119.9 . .
O59 N58 O60 121.5(14) . .
O59 N58 C55 120.1(15) . .
O60 N58 C55 118.4(14) . .
C62 C61 N44 108.9(9) . .
C62 C61 H61A 109.9 . .
N44 C61 H61A 109.9 . .
C62 C61 H61B 109.9 . .
N44 C61 H61B 109.9 . .
H61A C61 H61B 108.3 . .
C66 C62 O63 108.3(11) . .
O66 C62 C63 108.3(11) . .
O66 C62 C61 132.4(11) . .
C66 C62 C61 132.4(11) . .
O63 C62 C61 119.3(11) . .
C63 C62 C61 119.3(11) . .
C62 C63 C64 108.6(11) . .
C62 C63 H63 125.7 . .
C64 C63 H63 125.7 . .
C65 C64 C63 107.5(13) . .
C65 C64 H64 126.2 . .
C63 C64 H64 126.2 . .
C64 C65 C66 108.1(13) . .
C64 C65 H65 126.0 . .
C66 C65 H65 126.0 . .
C62 C66 C65 107.3(11) . .
C62 C66 H66 126.4 . .
C65 C66 H66 126.4 . .
C72 S71 Bi1 92.6(3) . .
N74 C72 S71 120.4(6) . .
N74 C72 S73 119.8(7) . .
S71 C72 S73 119.8(6) . .
C72 S73 Bi1 85.5(4) . .
C72 S73 Bi1 84.4(3) . 3_665
Bi1 S73 Bi1 75.36(6) . 3_665
C72 N74 C81 123.3(8) . .
C72 N74 C91 123.0(7) . .
C81 N74 C91 113.7(8) . .
N74 C81 C82 112.9(7) . .
N74 C81 H81A 109.0 . .
C82 C81 H81A 109.0 . .
N74 C81 H81B 109.0 . .
C82 C81 H81B 109.0 . .
H81A C81 H81B 107.8 . .
C87 C82 C83 119.3(10) . .
C87 C82 C81 120.3(9) . .
C83 C82 C81 120.3(9) . .
C84 C83 C82 120.5(10) . .
C84 C83 H83 119.7 . .
C82 C83 H83 119.7 . .
C85 C84 C83 119.3(10) . .
C85 C84 H84 120.3 . .
C83 C84 H84 120.3 . .
C84 C85 C86 122.8(10) . .
C84 C85 N88 119.5(10) . .
C86 C85 N88 117.7(11) . .
C87 C86 C85 117.4(11) . .
C87 C86 H86 121.3 . .
C85 C86 H86 121.3 . .
C82 C87 C86 120.6(10) . .
C82 C87 H87 119.7 . .
C86 C87 H87 119.7 . .
O90 N88 O89 122.3(13) . .
O90 N88 C85 119.2(12) . .
O89 N88 C85 118.5(13) . .
C92 C91 N74 112.8(8) . .
C92 C91 H91A 109.0 . .
N74 C91 H91A 109.0 . .
C92 C91 H91B 109.0 . .
N74 C91 H91B 109.0 . .
H91A C91 H91B 107.8 . .
C96 C92 O93 108.6(10) . .
O96 C92 C93 108.6(10) . .
O96 C92 C91 128.6(11) . .
C96 C92 C91 128.6(11) . .
O93 C92 C91 122.6(10) . .
C93 C92 C91 122.6(10) . .
C92 C93 C94 107.5(10) . .
C92 C93 H93 126.2 . .
C94 C93 H93 126.2 . .
C95 C94 C93 107.1(11) . .
C95 C94 H94 126.5 . .
C93 C94 H94 126.5 . .
C94 C95 C96 107.9(11) . .
C94 C95 H95 126.1 . .
C96 C95 H95 126.1 . .
C92 C96 C95 108.9(12) . .
C92 C96 H96 125.6 . .
C95 C96 H96 125.6 . .

loop_
_geom_bond_atom_site_label_1
_geom_bond_atom_site_label_2
_geom_bond_distance
_geom_bond_site_symmetry_2
Bi1 S41 2.600(2) .
Bi1 S11 2.723(2) .
Bi1 S13 2.780(3) .
Bi1 S71 2.830(2) .
Bi1 S43 2.929(2) .
Bi1 S73 3.038(3) .
Bi1 S73 3.215(2) 3_665
Bi1 Bi1 3.8246(8) 3_665
S11 C12 1.730(10) .
C12 N14 1.315(12) .
C12 S13 1.712(9) .
N14 C21 1.442(12) .
N14 C31 1.493(11) .
C21 C22 1.512(13) .
C21 H21A 0.9700 .
C21 H21B 0.9700 .
C22 C27 1.357(14) .
C22 C23 1.384(12) .
C23 C24 1.368(14) .
C23 H23 0.9300 .
C24 C25 1.381(15) .
C24 H24 0.9300 .
C25 C26 1.364(14) .
C25 N28 1.474(15) .
C26 C27 1.388(15) .
C26 H26 0.9300 .
C27 H27 0.9300 .
N28 O29 1.183(14) .
N28 O30 1.215(14) .
C31 C32 1.474(14) .
C31 H31A 0.9700 .
C31 H31B 0.9700 .
C32 C36 1.320(14) .
C32 O33 1.383(10) .
O33 C34 1.377(12) .
C34 C35 1.321(14) .
C34 H34 0.9300 .
C35 C36 1.400(15) .
C35 H35 0.9300 .
C36 H36 0.9300 .
S41 C42 1.726(9) .
S43 C42 1.698(9) .
C42 N44 1.347(11) .
N44 C51 1.467(11) .
N44 C61 1.485(11) .
C51 C52 1.508(14) .
C51 H51A 0.9700 .
C51 H51B 0.9700 .
C52 C57 1.385(13) .
C52 C53 1.386(14) .
C53 C54 1.371(15) .
C53 H53 0.9300 .
C54 C55 1.398(15) .
C54 H54 0.9300 .
C55 C56 1.375(16) .
C55 N58 1.428(16) .
C56 C57 1.384(15) .
C56 H56 0.9300 .
C57 H57 0.9300 .
N58 O59 1.220(14) .
N58 O60 1.251(15) .
C61 C62 1.465(14) .
C61 H61A 0.9700 .
C61 H61B 0.9700 .
C62 O66 1.323(15) .
C62 C66 1.323(15) .
C62 O63 1.326(13) .
C62 C63 1.326(13) .
C63 C64 1.395(17) .
C63 H63 0.9300 .
C64 C65 1.285(16) .
C64 H64 0.9300 .
C65 C66 1.417(16) .
C65 H65 0.9300 .
C66 H66 0.9300 .
S71 C72 1.715(10) .
C72 N74 1.330(12) .
C72 S73 1.726(8) .
N74 C81 1.466(10) .
N74 C91 1.484(12) .
C81 C82 1.513(13) .
C81 H81A 0.9700 .
C81 H81B 0.9700 .
C82 C87 1.374(13) .
C82 C83 1.389(12) .
C83 C84 1.361(13) .
C83 H83 0.9300 .
C84 C85 1.338(14) .
C84 H84 0.9300 .
C85 C86 1.392(14) .
C85 N88 1.492(15) .
C86 C87 1.382(15) .
C86 H86 0.9300 .
C87 H87 0.9300 .
N88 O90 1.139(16) .
N88 O89 1.177(12) .
C91 C92 1.471(12) .
C91 H91A 0.9700 .
C91 H91B 0.9700 .
C92 O96 1.314(13) .
C92 C96 1.314(13) .
C92 O93 1.339(13) .
C92 C93 1.339(13) .
C93 C94 1.399(14) .
C93 H93 0.9300 .
C94 C95 1.321(18) .
C94 H94 0.9300 .
C95 C96 1.377(15) .
C95 H95 0.9300 .
C96 H96 0.9300 .
